data_9011907
loop_
_publ_author_name
'Pudovkina, Z. V.'
'Solov'eva, L. P.'
'Pyatenko, Y. A.'

_publ_section_title
;
 Crystal structure of lithosite K3[HAl2Si4O13]
;
_journal_name_full 'Soviet Physics Doklady'
_journal_page_first 941
_journal_page_last 942
_journal_volume 31
_journal_year 1986
_chemical_formula_sum 'Al2 K3 O13 Si4'
_chemical_name_mineral Lithosite
_space_group_IT_number 4
_symmetry_space_group_name_Hall 'P 2yb'
_symmetry_space_group_name_H-M 'P 1 21 1'
_cell_angle_alpha 90
_cell_angle_beta 90.31
_cell_angle_gamma 90
_cell_length_a 15.197
_cell_length_b 10.233
_cell_length_c 8.435
_cell_formula_units_Z 4
_cell_volume 1311.715
_database_code_amcsd 0015615
_exptl_crystal_density_diffrn 2.489
_cod_original_formula_sum 'K3 Al2 Si4 O13'
_cod_database_code 9011907

loop_
_space_group_symop_operation_xyz
x,y,z
-x,1/2+y,-z

loop_
_atom_site_label
_atom_site_fract_x
_atom_site_fract_y
_atom_site_fract_z
_atom_site_U_iso_or_equiv
K1 0.69700 0.05400 0.75200 0.01798
K2 0.42200 0.04600 0.75200 0.02330
K3 0.13600 0.06400 0.73800 0.02698
K4 0.80100 0.94700 0.24700 0.01811
K5 0.07800 0.93800 0.24800 0.02406
K6 0.37000 0.94400 0.24400 0.02406
Al1 0.91000 0.11000 0.93000 0.00811
Al2 0.56300 0.18800 0.44300 0.01051
Al3 0.93600 0.80900 0.55800 0.00887
Al4 0.59000 0.89100 0.06400 0.00823
Si1 0.26200 0.21900 0.43500 0.00785
Si2 0.25900 0.22100 0.06300 0.00469
Si3 0.56100 0.19200 0.05300 0.01102
Si4 0.91400 0.11100 0.55900 0.01026
Si5 0.24300 0.77800 0.93900 0.01241
Si6 0.23700 0.77700 0.56500 0.00861
Si7 0.58600 0.88600 0.43900 0.00988
Si8 0.94000 0.80700 0.94200 0.01089
O1 0.24800 0.18800 0.24900 0.01773
O2 0.99500 0.21900 0.94800 0.01381
O3 0.00500 0.72100 0.43600 0.01976
O4 0.29300 0.10100 0.95800 0.01532
O5 0.54800 0.02700 0.50100 0.01748
O6 0.55200 0.03900 0.99700 0.01494
O7 0.70600 0.59700 0.46800 0.01305
O8 0.54700 0.21800 0.24500 0.01760
O9 0.82400 0.15300 0.45300 0.01659
O10 0.82400 0.15300 0.05400 0.01849
O11 0.12300 0.59800 0.25700 0.01887
O12 0.16700 0.27200 0.50100 0.01735
O13 0.15600 0.24500 0.00100 0.01811
O14 0.24700 0.82100 0.75400 0.01343
O15 0.50700 0.78100 0.45100 0.01102
O16 0.51100 0.77300 0.05100 0.02191
O17 0.19600 0.90800 0.47900 0.01570
O18 0.94700 0.96100 0.00000 0.01621
O19 0.94600 0.97000 0.48600 0.01241
O20 0.20400 0.90400 0.02400 0.01343
O21 0.04800 0.29500 0.24000 0.02039
O22 0.69000 0.85400 0.97000 0.00760
O23 0.66500 0.84400 0.56000 0.01532
O24 0.62400 0.89800 0.26300 0.01444
O25 0.66300 0.23400 0.00100 0.01811
O26 0.33100 0.74500 0.49400 0.01684

loop_
_cod_related_entry_id
_cod_related_entry_database
_cod_related_entry_code
1 AMCSD 0015615
